data_5000015
loop_
_publ_author_name
'Kistenmacher, T. J.'
'Rand, G. A.'
'Marsh, R. E.'

_publ_section_title
;
 Refinements of the crystal structures of DL-serine and anhydrous L-serine
;
_journal_issue 11
_journal_name_full 'Acta Crystallographica Section B'
_journal_page_first 2573
_journal_page_last 2578
_journal_paper_doi 10.1107/S0567740874007618
_journal_volume 30
_journal_year 1974
_chemical_formula_sum 'C3 H7 N O3'
_space_group_IT_number 19
_symmetry_cell_setting orthorhombic
_symmetry_Int_Tables_number 19
_symmetry_space_group_name_Hall 'P 2ac 2ab'
_symmetry_space_group_name_H-M 'P 21 21 21'
_cell_angle_alpha 90
_cell_angle_beta 90
_cell_angle_gamma 90
_cell_formula_units_Z 4
_cell_length_a 8.599(5)
_cell_length_b 9.348(3)
_cell_length_c 5.618(2)
_cod_original_formula_sum 'C3 H7 N1 O3'
_cod_database_code 5000015

loop_
_symmetry_equiv_pos_site_id
_symmetry_equiv_pos_as_xyz
1 x,y,z
2 1/2+x,1/2-y,-z
3 -x,1/2+y,1/2-z
4 1/2-x,-y,1/2+z

loop_
_atom_site_label
_atom_site_type_symbol
_atom_site_fract_x
_atom_site_fract_y
_atom_site_fract_z
C1 C 0.11480 0.19430 -0.14060
C2 C 0.08350 0.24260 0.11460
C3 C 0.08040 0.40340 0.13940
H1 H -0.01700 0.20300 0.16300
H2 H 0.05400 0.42800 0.32400
H3 H 0.00200 0.44500 0.02800
H4 H 0.30300 0.21600 0.26700
H5 H 0.16200 0.19200 0.44900
H6 H 0.21400 0.08000 0.26200
H7 H 0.27400 0.48800 0.21200
N1 N 0.20060 0.18150 0.28010
O1 O 0.22670 0.11380 -0.17800
O2 O 0.02580 0.24250 -0.29640
O3 O 0.22880 0.46240 0.07780

loop_
_atom_type_symbol
_atom_type_radius_bond
C 0.68
H 0.20
N 0.68
O 0.68
